data_7007222
loop_
_publ_author_name
'Izod, Keith'
'Liddle, Stephen T.'
'Clegg, William'
'Harrington, Ross W.'

_publ_section_title
;
 Amino-functionalised diarylphosphide complexes of the alkali metals
 and lanthanum.
;
_journal_issue 28
_journal_name_full 'Dalton transactions (Cambridge, England : 2003)'
_journal_page_first 3431
_journal_page_last 3437
_journal_paper_doi 10.1039/B601938B
_journal_year 2006
_chemical_formula_moiety 'C54 H88 La N3 P2 Si2'
_chemical_formula_sum 'C54 H88 La N3 P2 Si2'
_chemical_formula_weight 1036.30
_chemical_name_systematic
;
?
;
_space_group_IT_number 169
_symmetry_cell_setting hexagonal
_symmetry_space_group_name_Hall 'P 61'
_symmetry_space_group_name_H-M 'P 61'
_atom_sites_solution_hydrogens geom
_atom_sites_solution_primary direct
_atom_sites_solution_secondary difmap
_audit_creation_method SHELXL-97
_cell_angle_alpha 90.00
_cell_angle_beta 90.00
_cell_angle_gamma 120.00
_cell_formula_units_Z 6
_cell_length_a 13.5252(3)
_cell_length_b 13.5252(3)
_cell_length_c 53.537(2)
_cell_measurement_reflns_used 27731
_cell_measurement_temperature 120(2)
_cell_measurement_theta_max 29.49
_cell_measurement_theta_min 2.24
_cell_volume 8481.5(4)
_computing_cell_refinement 'Bruker SAINT'
_computing_data_collection 'Bruker SMART'
_computing_data_reduction 'Bruker SAINT'
_computing_molecular_graphics 'Bruker SHELXTL'
_computing_publication_material 'Bruker SHELXTL and local programs'
_computing_structure_refinement 'Bruker SHELXTL'
_computing_structure_solution 'Bruker SHELXTL'
_diffrn_ambient_temperature 120(2)
_diffrn_measured_fraction_theta_full 1.000
_diffrn_measured_fraction_theta_max 1.000
_diffrn_measurement_device_type 'Bruker SMART 1K CCD diffractometer'
_diffrn_measurement_method 'thin-slice \w scans'
_diffrn_radiation_monochromator 'silicon 111'
_diffrn_radiation_source 'Daresbury SRS station 9.8'
_diffrn_radiation_type synchrotron
_diffrn_radiation_wavelength 0.6894
_diffrn_reflns_av_R_equivalents 0.0493
_diffrn_reflns_av_sigmaI/netI 0.0452
_diffrn_reflns_limit_h_max 16
_diffrn_reflns_limit_h_min -16
_diffrn_reflns_limit_k_max 16
_diffrn_reflns_limit_k_min -16
_diffrn_reflns_limit_l_max 55
_diffrn_reflns_limit_l_min -65
_diffrn_reflns_number 45962
_diffrn_reflns_theta_full 25.00
_diffrn_reflns_theta_max 25.00
_diffrn_reflns_theta_min 1.69
_diffrn_standards_decay_% 20
_diffrn_standards_number 0
_exptl_absorpt_coefficient_mu 0.890
_exptl_absorpt_correction_T_max 0.957
_exptl_absorpt_correction_T_min 0.916
_exptl_absorpt_correction_type multi-scan
_exptl_crystal_colour red
_exptl_crystal_density_diffrn 1.217
_exptl_crystal_density_method 'not measured'
_exptl_crystal_description block
_exptl_crystal_F_000 3288
_exptl_crystal_size_max 0.10
_exptl_crystal_size_mid 0.10
_exptl_crystal_size_min 0.05
_refine_diff_density_max 0.980
_refine_diff_density_min -1.730
_refine_diff_density_rms 0.103
_refine_ls_abs_structure_details 'Flack H D (1983), Acta Cryst. A39, 876-881'
_refine_ls_abs_structure_Flack 0.139(17)
_refine_ls_extinction_method none
_refine_ls_goodness_of_fit_ref 1.209
_refine_ls_hydrogen_treatment constr
_refine_ls_matrix_type full
_refine_ls_number_parameters 598
_refine_ls_number_reflns 10332
_refine_ls_number_restraints 500
_refine_ls_restrained_S_all 1.185
_refine_ls_R_factor_all 0.0583
_refine_ls_R_factor_gt 0.0558
_refine_ls_shift/su_max 0.009
_refine_ls_shift/su_mean 0.000
_refine_ls_structure_factor_coef Fsqd
_refine_ls_weighting_details 'calc w=1/[\s^2^(Fo^2^)+(0.0000P)^2^+31.6850P] where P=(Fo^2^+2Fc^2^)/3'
_refine_ls_weighting_scheme calc
_refine_ls_wR_factor_gt 0.1131
_refine_ls_wR_factor_ref 0.1139
_reflns_number_gt 9942
_reflns_number_total 10332
_reflns_threshold_expression I>2\s(I)
_cod_data_source_file B601938B.txt
_cod_data_source_block 14
_cod_database_code 7007222

loop_
_symmetry_equiv_pos_as_xyz
'x, y, z'
'-y, x-y, z+1/3'
'-x+y, -x, z+2/3'
'-x, -y, z+1/2'
'y, -x+y, z+5/6'
'x-y, x, z+1/6'

loop_
_atom_site_label
_atom_site_type_symbol
_atom_site_fract_x
_atom_site_fract_y
_atom_site_fract_z
_atom_site_U_iso_or_equiv
_atom_site_adp_type
_atom_site_occupancy
_atom_site_symmetry_multiplicity
_atom_site_calc_flag
_atom_site_refinement_flags
_atom_site_disorder_assembly
_atom_site_disorder_group
La La 0.57986(3) 0.90295(3) 0.501027(8) 0.02244(8) Uani 1 1 d . . .
P1 P 0.77517(14) 0.87445(17) 0.50940(3) 0.0312(4) Uani 1 1 d . . .
P2 P 0.37929(12) 0.67672(13) 0.50059(4) 0.0290(3) Uani 1 1 d . . .
Si1 Si 0.73214(15) 1.21075(14) 0.49476(4) 0.0376(5) Uani 1 1 d . . .
Si2 Si 0.48035(16) 1.09821(16) 0.49784(6) 0.0458(6) Uani 1 1 d . . .
N1 N 0.5872(4) 0.8697(5) 0.54946(11) 0.0275(12) Uani 1 1 d U . .
N2 N 0.5284(5) 0.8422(5) 0.45454(12) 0.0406(15) Uani 1 1 d U . .
N3 N 0.6012(4) 1.0880(4) 0.49679(13) 0.0366(14) Uani 1 1 d . . .
C1 C 0.8752(6) 0.8584(6) 0.48900(12) 0.0297(13) Uani 1 1 d U . .
C2 C 0.9886(6) 0.9477(6) 0.48656(12) 0.0295(13) Uani 1 1 d U . .
C3 C 1.0646(6) 0.9313(6) 0.47106(13) 0.0347(15) Uani 1 1 d U . .
H3A H 1.1422 0.9901 0.4702 0.042 Uiso 1 1 calc R . .
C4 C 1.0299(7) 0.8333(7) 0.45723(14) 0.0391(16) Uani 1 1 d U B .
C5 C 0.9174(7) 0.7473(6) 0.45994(14) 0.0387(16) Uani 1 1 d U . .
H5A H 0.8918 0.6789 0.4506 0.046 Uiso 1 1 calc R . .
C6 C 0.8401(6) 0.7561(6) 0.47565(13) 0.0339(14) Uani 1 1 d U . .
C7 C 1.0398(5) 1.0607(6) 0.50000(15) 0.0353(14) Uani 1 1 d U . .
H7 H 0.9773 1.0616 0.5098 0.042 Uiso 1 1 calc R . .
C8 C 1.1326(6) 1.0771(6) 0.51837(14) 0.0386(16) Uani 1 1 d U . .
H8A H 1.1953 1.0764 0.5093 0.058 Uiso 1 1 calc R . .
H8B H 1.1009 1.0150 0.5306 0.058 Uiso 1 1 calc R . .
H8C H 1.1614 1.1504 0.5270 0.058 Uiso 1 1 calc R . .
C9 C 1.0868(8) 1.1615(7) 0.48187(16) 0.050(2) Uani 1 1 d U . .
H9A H 1.0269 1.1508 0.4700 0.075 Uiso 1 1 calc R . .
H9B H 1.1516 1.1660 0.4727 0.075 Uiso 1 1 calc R . .
H9C H 1.1121 1.2324 0.4912 0.075 Uiso 1 1 calc R . .
C10 C 1.1147(8) 0.8246(9) 0.43977(17) 0.055(2) Uani 1 1 d U . .
H10 H 1.1897 0.8759 0.4480 0.066 Uiso 1 1 calc R A 1
C11 C 1.124(3) 0.880(2) 0.4174(6) 0.087(11) Uani 0.56(3) 1 d PU B 1
H11A H 1.1285 0.9537 0.4208 0.130 Uiso 0.56(3) 1 calc PR B 1
H11B H 1.0576 0.8332 0.4070 0.130 Uiso 0.56(3) 1 calc PR B 1
H11C H 1.1937 0.8940 0.4087 0.130 Uiso 0.56(3) 1 calc PR B 1
C11A C 1.087(3) 0.835(4) 0.4126(6) 0.067(9) Uani 0.44(3) 1 d PU B 2
H11D H 1.0893 0.9074 0.4100 0.101 Uiso 0.44(3) 1 calc PR B 2
H11E H 1.0106 0.7715 0.4085 0.101 Uiso 0.44(3) 1 calc PR B 2
H11F H 1.1433 0.8310 0.4016 0.101 Uiso 0.44(3) 1 calc PR B 2
C12 C 1.1081(12) 0.7138(11) 0.4408(2) 0.097(5) Uani 1 1 d U B .
H12A H 1.1606 0.7115 0.4285 0.146 Uiso 1 1 calc R . .
H12B H 1.0300 0.6535 0.4371 0.146 Uiso 1 1 calc R . .
H12C H 1.1294 0.7018 0.4576 0.146 Uiso 1 1 calc R . .
C13 C 0.7231(6) 0.6527(7) 0.47925(15) 0.0417(17) Uani 1 1 d U . .
H13 H 0.6705 0.6807 0.4846 0.050 Uiso 1 1 calc R . .
C14 C 0.6726(9) 0.5808(9) 0.45593(19) 0.072(3) Uani 1 1 d U . .
H14A H 0.5907 0.5288 0.4584 0.107 Uiso 1 1 calc R . .
H14B H 0.7104 0.5365 0.4527 0.107 Uiso 1 1 calc R . .
H14C H 0.6841 0.6309 0.4417 0.107 Uiso 1 1 calc R . .
C15 C 0.7298(7) 0.5823(6) 0.5006(2) 0.058(2) Uani 1 1 d U . .
H15A H 0.7649 0.6315 0.5151 0.087 Uiso 1 1 calc R . .
H15B H 0.7761 0.5486 0.4954 0.087 Uiso 1 1 calc R . .
H15C H 0.6527 0.5214 0.5049 0.087 Uiso 1 1 calc R . .
C16 C 0.8251(5) 0.8752(5) 0.54048(11) 0.0211(12) Uani 1 1 d U . .
C17 C 0.9038(5) 0.8388(5) 0.54580(12) 0.0275(13) Uani 1 1 d U . .
H17A H 0.9282 0.8092 0.5326 0.033 Uiso 1 1 calc R . .
C18 C 0.9467(5) 0.8444(6) 0.56931(13) 0.0312(14) Uani 1 1 d U . .
H18A H 0.9997 0.8188 0.5721 0.037 Uiso 1 1 calc R . .
C19 C 0.9132(5) 0.8872(5) 0.58908(12) 0.0289(13) Uani 1 1 d U . .
H19A H 0.9449 0.8948 0.6053 0.035 Uiso 1 1 calc R . .
C20 C 0.8324(5) 0.9184(5) 0.58444(12) 0.0282(13) Uani 1 1 d U . .
H20A H 0.8065 0.9451 0.5980 0.034 Uiso 1 1 calc R . .
C21 C 0.7873(5) 0.9127(5) 0.56101(11) 0.0200(11) Uani 1 1 d U . .
C22 C 0.7046(5) 0.9553(5) 0.55793(13) 0.0274(13) Uani 1 1 d U . .
H22A H 0.6982 0.9870 0.5741 0.033 Uiso 1 1 calc R . .
H22B H 0.7372 1.0189 0.5457 0.033 Uiso 1 1 calc R . .
C23 C 0.5100(7) 0.9119(7) 0.55671(16) 0.047(2) Uani 1 1 d U . .
H23A H 0.5070 0.9151 0.5750 0.071 Uiso 1 1 calc R . .
H23B H 0.4333 0.8602 0.5502 0.071 Uiso 1 1 calc R . .
H23C H 0.5382 0.9884 0.5498 0.071 Uiso 1 1 calc R . .
C24 C 0.5509(5) 0.7577(6) 0.56050(12) 0.0308(14) Uani 1 1 d U . .
H24A H 0.5583 0.7650 0.5787 0.046 Uiso 1 1 calc R . .
H24B H 0.5989 0.7281 0.5541 0.046 Uiso 1 1 calc R . .
H24C H 0.4710 0.7050 0.5561 0.046 Uiso 1 1 calc R . .
C25 C 0.2835(6) 0.5774(5) 0.52449(12) 0.0296(13) Uani 1 1 d U B .
C26 C 0.3086(6) 0.4948(5) 0.53453(13) 0.0333(14) Uani 1 1 d U . .
C27 C 0.2341(8) 0.4172(6) 0.55179(15) 0.051(2) Uani 1 1 d U B .
H27A H 0.2502 0.3612 0.5582 0.061 Uiso 1 1 calc R . .
C28 C 0.1390(8) 0.4172(6) 0.56003(15) 0.052(2) Uani 1 1 d U . .
C29 C 0.1156(7) 0.4986(6) 0.55035(16) 0.048(2) Uani 1 1 d U B .
H29A H 0.0492 0.4994 0.5559 0.058 Uiso 1 1 calc R . .
C30 C 0.1852(6) 0.5782(6) 0.53301(14) 0.0365(15) Uani 1 1 d U . .
C31 C 0.4114(7) 0.4867(6) 0.52653(14) 0.0394(16) Uani 1 1 d U . .
H31 H 0.4708 0.5649 0.5210 0.047 Uiso 1 1 calc R . .
C32 C 0.4635(9) 0.4533(8) 0.54766(17) 0.062(3) Uani 1 1 d U . .
H32A H 0.4178 0.3708 0.5505 0.093 Uiso 1 1 calc R . .
H32B H 0.4645 0.4939 0.5629 0.093 Uiso 1 1 calc R . .
H32C H 0.5417 0.4736 0.5432 0.093 Uiso 1 1 calc R . .
C33 C 0.3841(7) 0.4086(7) 0.50393(17) 0.0482(19) Uani 1 1 d U . .
H33A H 0.3685 0.4430 0.4895 0.072 Uiso 1 1 calc R . .
H33B H 0.3169 0.3343 0.5075 0.072 Uiso 1 1 calc R . .
H33C H 0.4494 0.3982 0.5003 0.072 Uiso 1 1 calc R . .
C34 C 0.0753(13) 0.3244(11) 0.5802(3) 0.026(3) Uani 0.56(3) 1 d PU B 1
H34 H 0.1348 0.3154 0.5894 0.031 Uiso 0.56(3) 1 calc PR B 1
C34A C 0.024(3) 0.3259(14) 0.5753(4) 0.041(5) Uani 0.44(3) 1 d PU B 2
H34A H -0.0335 0.3441 0.5680 0.049 Uiso 0.44(3) 1 calc PR B 2
C35 C 0.020(2) 0.371(3) 0.6001(5) 0.033(5) Uani 0.56(3) 1 d PU B 1
H35A H 0.0753 0.4500 0.6043 0.049 Uiso 0.56(3) 1 calc PR B 1
H35B H -0.0005 0.3235 0.6152 0.049 Uiso 0.56(3) 1 calc PR B 1
H35C H -0.0485 0.3666 0.5929 0.049 Uiso 0.56(3) 1 calc PR B 1
C35A C 0.031(4) 0.365(4) 0.5984(9) 0.083(14) Uani 0.44(3) 1 d PU B 2
H35D H 0.0734 0.4486 0.5982 0.124 Uiso 0.44(3) 1 calc PR B 2
H35E H 0.0702 0.3368 0.6091 0.124 Uiso 0.44(3) 1 calc PR B 2
H35F H -0.0463 0.3382 0.6050 0.124 Uiso 0.44(3) 1 calc PR B 2
C36 C 0.003(2) 0.2262(17) 0.5720(6) 0.111(13) Uani 0.56(3) 1 d PU B 1
H36A H -0.0335 0.1742 0.5861 0.167 Uiso 0.56(3) 1 calc PR B 1
H36B H 0.0422 0.1969 0.5615 0.167 Uiso 0.56(3) 1 calc PR B 1
H36C H -0.0548 0.2317 0.5621 0.167 Uiso 0.56(3) 1 calc PR B 1
C36A C -0.016(3) 0.211(2) 0.5645(6) 0.060(8) Uani 0.44(3) 1 d PU B 2
H36D H 0.0028 0.2192 0.5466 0.089 Uiso 0.44(3) 1 calc PR B 2
H36E H -0.0994 0.1647 0.5665 0.089 Uiso 0.44(3) 1 calc PR B 2
H36F H 0.0208 0.1748 0.5730 0.089 Uiso 0.44(3) 1 calc PR B 2
C37 C 0.1540(6) 0.6660(6) 0.52443(15) 0.0417(17) Uani 1 1 d U B .
H37 H 0.2135 0.7170 0.5122 0.050 Uiso 1 1 calc R . .
C38 C 0.0380(7) 0.6118(9) 0.5109(2) 0.069(3) Uani 1 1 d U . .
H38A H -0.0232 0.5661 0.5228 0.103 Uiso 1 1 calc R B .
H38B H 0.0372 0.5627 0.4974 0.103 Uiso 1 1 calc R . .
H38C H 0.0262 0.6721 0.5040 0.103 Uiso 1 1 calc R . .
C39 C 0.1563(7) 0.7404(7) 0.54586(19) 0.054(2) Uani 1 1 d U . .
H39A H 0.2328 0.7798 0.5533 0.080 Uiso 1 1 calc R B .
H39B H 0.1005 0.6927 0.5585 0.080 Uiso 1 1 calc R . .
H39C H 0.1371 0.7968 0.5396 0.080 Uiso 1 1 calc R . .
C40 C 0.3086(5) 0.6085(5) 0.47189(12) 0.0262(13) Uani 1 1 d U . .
C41 C 0.2013(6) 0.5116(5) 0.47123(13) 0.0316(14) Uani 1 1 d U . .
H41A H 0.1627 0.4798 0.4865 0.038 Uiso 1 1 calc R . .
C42 C 0.1490(7) 0.4601(6) 0.44911(16) 0.0438(18) Uani 1 1 d U . .
H42A H 0.0750 0.3943 0.4495 0.053 Uiso 1 1 calc R . .
C43 C 0.2018(6) 0.5021(6) 0.42653(15) 0.0420(18) Uani 1 1 d U . .
H43A H 0.1641 0.4696 0.4112 0.050 Uiso 1 1 calc R . .
C44 C 0.3103(7) 0.5921(8) 0.42702(16) 0.059(3) Uani 1 1 d U . .
H44A H 0.3499 0.6211 0.4117 0.071 Uiso 1 1 calc R . .
C45 C 0.3649(7) 0.6428(7) 0.44924(15) 0.054(2) Uani 1 1 d U . .
C46 C 0.4949(7) 0.7268(7) 0.44822(15) 0.0489(18) Uani 1 1 d U . .
H46A H 0.5333 0.6996 0.4598 0.059 Uiso 1 1 calc R . .
H46B H 0.5224 0.7256 0.4311 0.059 Uiso 1 1 calc R . .
C47 C 0.4478(9) 0.8711(10) 0.44185(19) 0.072(3) Uani 1 1 d U . .
H47A H 0.3705 0.8223 0.4484 0.108 Uiso 1 1 calc R . .
H47B H 0.4483 0.8586 0.4238 0.108 Uiso 1 1 calc R . .
H47C H 0.4716 0.9513 0.4450 0.108 Uiso 1 1 calc R . .
C48 C 0.6391(8) 0.9261(8) 0.4463(2) 0.075(3) Uani 1 1 d U . .
H48A H 0.6547 1.0019 0.4517 0.112 Uiso 1 1 calc R . .
H48B H 0.6426 0.9242 0.4281 0.112 Uiso 1 1 calc R . .
H48C H 0.6962 0.9101 0.4535 0.112 Uiso 1 1 calc R . .
C49 C 0.7720(10) 1.2895(11) 0.5230(2) 0.109(5) Uani 1 1 d . . .
H49A H 0.7110 1.3039 0.5283 0.164 Uiso 1 1 calc R . .
H49B H 0.8425 1.3624 0.5204 0.164 Uiso 1 1 calc R . .
H49C H 0.7846 1.2457 0.5359 0.164 Uiso 1 1 calc R . .
C50 C 0.8463(8) 1.1822(8) 0.4843(3) 0.094(5) Uani 1 1 d . . .
H50A H 0.9190 1.2543 0.4834 0.113 Uiso 1 1 calc R . .
H50B H 0.8271 1.1465 0.4678 0.113 Uiso 1 1 calc R . .
H50C H 0.8531 1.1309 0.4962 0.113 Uiso 1 1 calc R . .
C51 C 0.7393(10) 1.3134(10) 0.4695(2) 0.089(4) Uani 1 1 d . . .
H51A H 0.6930 1.3473 0.4746 0.134 Uiso 1 1 calc R . .
H51B H 0.7098 1.2719 0.4538 0.134 Uiso 1 1 calc R . .
H51C H 0.8187 1.3740 0.4672 0.134 Uiso 1 1 calc R . .
C52 C 0.4514(10) 1.1549(12) 0.4692(3) 0.110(6) Uani 1 1 d . . .
H52A H 0.5108 1.2348 0.4670 0.165 Uiso 1 1 calc R . .
H52B H 0.3768 1.1499 0.4707 0.165 Uiso 1 1 calc R . .
H52C H 0.4512 1.1101 0.4548 0.165 Uiso 1 1 calc R . .
C53 C 0.4793(8) 1.1876(11) 0.5243(3) 0.109(6) Uani 1 1 d . . .
H53A H 0.4082 1.1903 0.5240 0.131 Uiso 1 1 calc R . .
H53B H 0.5445 1.2652 0.5228 0.131 Uiso 1 1 calc R . .
H53C H 0.4847 1.1543 0.5402 0.131 Uiso 1 1 calc R . .
C54 C 0.3555(5) 0.9542(6) 0.50256(17) 0.0392(16) Uani 1 1 d . . .
H54A H 0.3624 0.9238 0.5187 0.059 Uiso 1 1 calc R . .
H54B H 0.3523 0.9036 0.4891 0.059 Uiso 1 1 calc R . .
H54C H 0.2855 0.9589 0.5024 0.059 Uiso 1 1 calc R . .

loop_
_atom_site_aniso_label
_atom_site_aniso_U_11
_atom_site_aniso_U_22
_atom_site_aniso_U_33
_atom_site_aniso_U_23
_atom_site_aniso_U_13
_atom_site_aniso_U_12
La 0.01998(16) 0.01592(15) 0.03000(16) -0.00204(15) -0.00715(15) 0.00791(14)
P1 0.0258(8) 0.0554(11) 0.0184(8) -0.0023(7) -0.0020(6) 0.0247(8)
P2 0.0206(7) 0.0300(8) 0.0247(8) -0.0051(7) 0.0011(8) 0.0039(7)
Si1 0.0266(9) 0.0129(8) 0.0686(16) 0.0005(8) 0.0063(9) 0.0064(7)
Si2 0.0282(9) 0.0234(9) 0.0921(19) 0.0095(11) 0.0114(12) 0.0175(8)
N1 0.024(3) 0.034(3) 0.029(3) -0.012(2) -0.004(2) 0.018(2)
N2 0.035(3) 0.028(3) 0.030(3) 0.012(3) -0.004(3) -0.006(3)
N3 0.031(3) 0.028(3) 0.059(4) 0.002(3) 0.009(3) 0.020(2)
C1 0.031(3) 0.043(3) 0.017(3) -0.004(3) -0.011(2) 0.020(3)
C2 0.032(3) 0.041(3) 0.016(3) -0.001(3) -0.008(2) 0.019(3)
C3 0.039(4) 0.041(4) 0.036(4) 0.004(3) 0.004(3) 0.028(3)
C4 0.045(4) 0.048(4) 0.036(4) 0.002(3) 0.002(3) 0.032(3)
C5 0.056(4) 0.041(4) 0.030(4) -0.004(3) -0.003(3) 0.033(3)
C6 0.044(4) 0.041(3) 0.025(4) -0.002(3) -0.004(3) 0.028(3)
C7 0.025(3) 0.047(3) 0.028(4) -0.004(3) 0.000(3) 0.014(3)
C8 0.033(4) 0.039(4) 0.036(4) 0.001(3) -0.003(3) 0.012(3)
C9 0.060(5) 0.038(4) 0.047(5) 0.003(3) -0.004(4) 0.021(4)
C10 0.064(5) 0.079(6) 0.045(5) -0.007(4) 0.006(4) 0.052(5)
C11 0.13(3) 0.067(15) 0.078(15) 0.035(14) 0.076(17) 0.065(16)
C11A 0.074(18) 0.13(3) 0.038(8) 0.001(15) 0.011(11) 0.08(2)
C12 0.143(11) 0.113(9) 0.095(9) 0.039(7) 0.058(8) 0.109(9)
C13 0.042(4) 0.045(4) 0.037(4) -0.013(3) -0.016(3) 0.021(3)
C14 0.070(6) 0.057(6) 0.066(6) -0.029(5) -0.017(5) 0.015(5)
C15 0.041(4) 0.039(4) 0.077(6) 0.018(5) -0.004(5) 0.007(3)
C16 0.018(3) 0.023(3) 0.019(3) 0.003(2) 0.001(2) 0.008(2)
C17 0.024(3) 0.034(3) 0.024(3) 0.005(3) 0.005(2) 0.014(3)
C18 0.026(3) 0.041(4) 0.029(4) 0.010(3) 0.000(3) 0.019(3)
C19 0.028(3) 0.030(3) 0.021(3) 0.004(2) -0.006(2) 0.009(3)
C20 0.024(3) 0.026(3) 0.024(3) -0.004(3) -0.003(3) 0.005(3)
C21 0.014(3) 0.016(3) 0.023(3) 0.001(2) 0.002(2) 0.002(2)
C22 0.031(3) 0.026(3) 0.030(4) -0.006(3) -0.001(3) 0.017(3)
C23 0.040(4) 0.059(5) 0.056(5) -0.024(4) -0.009(4) 0.035(4)
C24 0.024(3) 0.034(3) 0.022(3) -0.002(3) -0.002(3) 0.005(3)
C25 0.033(3) 0.023(3) 0.020(3) -0.004(2) 0.000(3) 0.004(3)
C26 0.051(4) 0.017(3) 0.021(3) -0.006(2) 0.000(3) 0.010(3)
C27 0.088(5) 0.023(3) 0.028(4) 0.001(3) 0.013(4) 0.018(4)
C28 0.084(5) 0.015(3) 0.037(4) -0.001(3) 0.024(4) 0.009(3)
C29 0.046(4) 0.029(4) 0.050(5) 0.004(3) 0.032(4) 0.004(3)
C30 0.036(4) 0.028(3) 0.032(4) -0.004(3) 0.010(3) 0.005(3)
C31 0.060(4) 0.032(4) 0.031(4) -0.011(3) -0.011(3) 0.027(4)
C32 0.097(7) 0.070(6) 0.040(5) -0.015(4) -0.022(5) 0.058(6)
C33 0.057(5) 0.045(4) 0.045(5) -0.017(4) -0.011(4) 0.027(4)
C34 0.018(6) 0.026(5) 0.034(7) 0.002(4) -0.001(5) 0.013(5)
C34A 0.054(11) 0.018(7) 0.045(9) 0.012(6) 0.007(9) 0.015(8)
C35 0.032(9) 0.032(10) 0.038(10) -0.005(7) 0.005(6) 0.018(8)
C35A 0.10(3) 0.037(17) 0.047(14) 0.012(11) 0.043(15) -0.012(17)
C36 0.104(18) 0.023(7) 0.14(2) -0.031(9) 0.101(16) -0.020(9)
C36A 0.053(13) 0.026(8) 0.054(14) -0.007(8) -0.032(12) -0.015(8)
C37 0.029(3) 0.043(4) 0.046(5) 0.012(3) 0.022(3) 0.012(3)
C38 0.041(5) 0.075(7) 0.086(8) 0.008(5) 0.005(4) 0.027(5)
C39 0.047(5) 0.042(4) 0.078(6) 0.002(4) 0.017(4) 0.028(4)
C40 0.021(3) 0.027(3) 0.027(3) -0.005(3) -0.005(2) 0.009(2)
C41 0.028(3) 0.027(3) 0.030(4) 0.001(3) -0.002(3) 0.006(3)
C42 0.038(4) 0.025(4) 0.046(4) -0.007(3) -0.008(3) -0.001(3)
C43 0.038(4) 0.043(4) 0.036(4) -0.019(3) -0.011(3) 0.014(3)
C44 0.049(4) 0.059(5) 0.030(4) -0.015(4) 0.009(3) -0.001(4)
C45 0.038(4) 0.053(5) 0.033(4) -0.008(3) 0.002(3) -0.006(3)
C46 0.050(4) 0.056(4) 0.031(4) 0.002(3) 0.002(3) 0.019(4)
C47 0.067(6) 0.114(8) 0.046(6) -0.019(6) -0.015(5) 0.053(6)
C48 0.036(4) 0.069(6) 0.066(7) -0.022(5) 0.023(4) -0.013(4)
C49 0.067(7) 0.104(10) 0.060(8) -0.016(7) 0.006(6) -0.029(7)
C50 0.054(6) 0.050(6) 0.183(14) -0.001(7) 0.049(7) 0.029(5)
C51 0.080(8) 0.070(7) 0.073(8) 0.024(6) -0.011(6) 0.003(6)
C52 0.071(7) 0.113(10) 0.178(15) 0.096(10) 0.049(8) 0.071(8)
C53 0.036(5) 0.101(9) 0.210(16) -0.067(10) -0.016(7) 0.049(6)
C54 0.017(3) 0.043(4) 0.056(5) 0.002(4) 0.003(3) 0.014(3)

loop_
_atom_type_symbol
_atom_type_description
_atom_type_scat_dispersion_real
_atom_type_scat_dispersion_imag
_atom_type_scat_source
C C 0.0033 0.0016 'International Tables Vol C Tables 4.2.6.8 and 6.1.1.4'
H H 0.0000 0.0000 'International Tables Vol C Tables 4.2.6.8 and 6.1.1.4'
N N 0.0061 0.0033 'International Tables Vol C Tables 4.2.6.8 and 6.1.1.4'
Si Si 0.0817 0.0704 'International Tables Vol C Tables 4.2.6.8 and 6.1.1.4'
P P 0.1023 0.0942 'International Tables Vol C Tables 4.2.6.8 and 6.1.1.4'
La La -0.2871 2.4523 'International Tables Vol C Tables 4.2.6.8 and 6.1.1.4'

loop_
_geom_angle_atom_site_label_1
_geom_angle_atom_site_label_2
_geom_angle_atom_site_label_3
_geom_angle
_geom_angle_site_symmetry_1
_geom_angle_site_symmetry_3
_geom_angle_publ_flag
P1 La P2 107.19(5) . . ?
P1 La N1 73.16(12) . . ?
P1 La N2 102.97(16) . . ?
P1 La N3 121.09(14) . . ?
P2 La N1 85.60(13) . . ?
P2 La N2 72.44(13) . . ?
P2 La N3 131.70(13) . . ?
N1 La N2 155.68(17) . . ?
N1 La N3 106.1(2) . . ?
N2 La N3 96.5(2) . . ?
La P1 C1 134.5(2) . . ?
La P1 C16 120.7(2) . . ?
C1 P1 C16 104.8(3) . . ?
La P2 C25 135.3(2) . . ?
La P2 C40 121.6(2) . . ?
C25 P2 C40 102.7(3) . . ?
N3 Si1 C49 112.5(4) . . ?
N3 Si1 C50 112.4(4) . . ?
N3 Si1 C51 113.6(4) . . ?
C49 Si1 C50 110.4(7) . . ?
C49 Si1 C51 106.1(6) . . ?
C50 Si1 C51 101.1(6) . . ?
N3 Si2 C52 114.7(4) . . ?
N3 Si2 C53 113.2(4) . . ?
N3 Si2 C54 109.0(3) . . ?
C52 Si2 C53 106.9(7) . . ?
C52 Si2 C54 106.3(5) . . ?
C53 Si2 C54 106.2(5) . . ?
La N1 C22 106.4(4) . . ?
La N1 C23 95.7(4) . . ?
La N1 C24 123.4(4) . . ?
C22 N1 C23 107.8(5) . . ?
C22 N1 C24 110.9(5) . . ?
C23 N1 C24 111.0(6) . . ?
La N2 C46 117.3(5) . . ?
La N2 C47 117.9(6) . . ?
La N2 C48 92.0(5) . . ?
C46 N2 C47 107.7(7) . . ?
C46 N2 C48 115.4(8) . . ?
C47 N2 C48 105.4(8) . . ?
La N3 Si1 123.0(3) . . ?
La N3 Si2 117.6(3) . . ?
Si1 N3 Si2 119.2(3) . . ?
P1 C1 C2 120.4(5) . . ?
P1 C1 C6 120.8(5) . . ?
C2 C1 C6 118.8(6) . . ?
C1 C2 C3 118.9(6) . . ?
C1 C2 C7 125.3(6) . . ?
C3 C2 C7 115.8(6) . . ?
C2 C3 C4 122.6(7) . . ?
C3 C4 C5 116.9(7) . . ?
C3 C4 C10 119.6(7) . . ?
C5 C4 C10 123.4(7) . . ?
C4 C5 C6 123.2(7) . . ?
C1 C6 C5 119.4(7) . . ?
C1 C6 C13 121.7(6) . . ?
C5 C6 C13 118.8(7) . . ?
C2 C7 C8 112.6(6) . . ?
C2 C7 C9 112.1(7) . . ?
C8 C7 C9 109.6(6) . . ?
C4 C10 C11 110.8(16) . . ?
C4 C10 C11A 110.5(15) . . ?
C4 C10 C12 113.1(8) . . ?
C11 C10 C11A 24(2) . . ?
C11 C10 C12 122.3(15) . . ?
C11A C10 C12 103.6(17) . . ?
C6 C13 C14 114.5(7) . . ?
C6 C13 C15 108.2(6) . . ?
C14 C13 C15 111.5(8) . . ?
P1 C16 C17 122.3(5) . . ?
P1 C16 C21 121.5(4) . . ?
C17 C16 C21 116.2(5) . . ?
C16 C17 C18 122.6(6) . . ?
C17 C18 C19 120.4(6) . . ?
C18 C19 C20 117.7(6) . . ?
C19 C20 C21 122.9(6) . . ?
C16 C21 C20 120.0(5) . . ?
C16 C21 C22 121.8(5) . . ?
C20 C21 C22 118.1(6) . . ?
N1 C22 C21 116.3(5) . . ?
P2 C25 C26 118.5(5) . . ?
P2 C25 C30 122.8(5) . . ?
C26 C25 C30 118.6(6) . . ?
C25 C26 C27 118.5(7) . . ?
C25 C26 C31 122.6(6) . . ?
C27 C26 C31 118.8(7) . . ?
C26 C27 C28 123.2(8) . . ?
C27 C28 C29 118.0(7) . . ?
C27 C28 C34 111.6(9) . . ?
C27 C28 C34A 134.8(12) . . ?
C29 C28 C34 130.4(10) . . ?
C29 C28 C34A 105.9(13) . . ?
C34 C28 C34A 27.2(8) . . ?
C28 C29 C30 122.2(8) . . ?
C25 C30 C29 119.4(7) . . ?
C25 C30 C37 122.7(6) . . ?
C29 C30 C37 117.8(7) . . ?
C26 C31 C32 113.1(7) . . ?
C26 C31 C33 111.2(6) . . ?
C32 C31 C33 111.9(6) . . ?
C28 C34 C35 109.1(14) . . ?
C28 C34 C36 115.5(17) . . ?
C35 C34 C36 112.0(17) . . ?
C28 C34A C35A 108(3) . . ?
C28 C34A C36A 108(2) . . ?
C35A C34A C36A 134(3) . . ?
C30 C37 C38 112.7(7) . . ?
C30 C37 C39 111.7(7) . . ?
C38 C37 C39 110.4(7) . . ?
P2 C40 C41 122.9(5) . . ?
P2 C40 C45 121.0(5) . . ?
C41 C40 C45 115.8(6) . . ?
C40 C41 C42 122.0(7) . . ?
C41 C42 C43 121.2(7) . . ?
C42 C43 C44 117.3(7) . . ?
C43 C44 C45 121.9(8) . . ?
C40 C45 C44 121.3(7) . . ?
C40 C45 C46 120.7(7) . . ?
C44 C45 C46 117.5(7) . . ?
N2 C46 C45 114.6(7) . . ?

loop_
_geom_bond_atom_site_label_1
_geom_bond_atom_site_label_2
_geom_bond_distance
_geom_bond_site_symmetry_2
_geom_bond_publ_flag
La P1 2.8889(17) . ?
La P2 2.9019(15) . ?
La N1 2.642(6) . ?
La N2 2.604(6) . ?
La N3 2.383(5) . ?
P1 C1 1.833(7) . ?
P1 C16 1.794(6) . ?
P2 C25 1.839(7) . ?
P2 C40 1.801(7) . ?
Si1 N3 1.722(6) . ?
Si1 C49 1.770(11) . ?
Si1 C50 1.855(9) . ?
Si1 C51 1.905(11) . ?
Si2 N3 1.709(5) . ?
Si2 C52 1.839(12) . ?
Si2 C53 1.869(12) . ?
Si2 C54 1.850(7) . ?
N1 C22 1.493(8) . ?
N1 C23 1.470(8) . ?
N1 C24 1.463(9) . ?
N2 C46 1.432(10) . ?
N2 C47 1.492(11) . ?
N2 C48 1.423(10) . ?
C1 C2 1.406(9) . ?
C1 C6 1.413(10) . ?
C2 C3 1.422(9) . ?
C2 C7 1.508(9) . ?
C3 C4 1.380(10) . ?
C4 C5 1.385(11) . ?
C4 C10 1.529(10) . ?
C5 C6 1.393(10) . ?
C6 C13 1.512(11) . ?
C7 C8 1.521(10) . ?
C7 C9 1.530(10) . ?
C10 C11 1.39(3) . ?
C10 C11A 1.53(3) . ?
C10 C12 1.458(13) . ?
C13 C14 1.518(11) . ?
C13 C15 1.517(11) . ?
C16 C17 1.407(8) . ?
C16 C21 1.409(8) . ?
C17 C18 1.372(9) . ?
C18 C19 1.387(10) . ?
C19 C20 1.377(9) . ?
C20 C21 1.380(9) . ?
C21 C22 1.502(8) . ?
C25 C26 1.425(10) . ?
C25 C30 1.410(10) . ?
C26 C27 1.383(10) . ?
C26 C31 1.511(11) . ?
C27 C28 1.361(13) . ?
C28 C29 1.389(12) . ?
C28 C34 1.551(14) . ?
C28 C34A 1.64(2) . ?
C29 C30 1.376(10) . ?
C30 C37 1.516(11) . ?
C31 C32 1.515(11) . ?
C31 C33 1.525(10) . ?
C34 C35 1.59(3) . ?
C34 C36 1.27(2) . ?
C34A C35A 1.33(5) . ?
C34A C36A 1.48(3) . ?
C37 C38 1.541(12) . ?
C37 C39 1.517(11) . ?
C40 C41 1.387(9) . ?
C40 C45 1.383(10) . ?
C41 C42 1.377(10) . ?
C42 C43 1.374(11) . ?
C43 C44 1.360(11) . ?
C44 C45 1.387(11) . ?
C45 C46 1.546(11) . ?
